data_8102219
loop_
_publ_author_name
'Chun-Xiang Wang'
'Zhi-Feng Li'
'Ping Wang'

_publ_section_title
;
 Crystal structure of disodium
 1,2,4,5-tetrahydrogen-benzene-hexacarboxylate monohydrate,
 Na2(C12H4O12) &#x00B7; H2O
;
_journal_issue 1
_journal_name_full 'Zeitschrift f\"ur Kristallographie - New Crystal Structures'
_journal_page_first 87
_journal_volume 223
_journal_year 2008
_chemical_formula_moiety 'C12 H6 Na2 O13'
_chemical_formula_structural 'Na2(C12H4O12) &#x00B7; H2O'
_chemical_formula_sum 'C12 H6 Na2 O13'
_chemical_formula_weight 404.15
_chemical_name_systematic
; 
disodium 1,2,4,5-tetrahydrogen-benzene-hexacarboxylate monohydrate
;
_space_group_IT_number 15
_symmetry_cell_setting monoclinic
_symmetry_space_group_name_Hall '-C 2yc'
_symmetry_space_group_name_H-M 'C 1 2/c 1'
_atom_sites_solution_hydrogens geom
_atom_sites_solution_primary direct
_atom_sites_solution_secondary difmap
_audit_creation_method SHELXL-97
_cell_angle_alpha 90.00
_cell_angle_beta 97.072(4)
_cell_angle_gamma 90.00
_cell_formula_units_Z 4
_cell_length_a 19.313(5)
_cell_length_b 6.6600(16)
_cell_length_c 11.199(3)
_cell_measurement_reflns_used 380
_cell_measurement_temperature 293(2)
_cell_measurement_theta_max 26.7
_cell_measurement_theta_min 3.3
_cell_volume 1429.5(6)
_computing_cell_refinement 'SAINT (Bruker, 2004)'
_computing_data_collection 'SMART (Bruker, 2004)'
_computing_data_reduction SAINT
_computing_molecular_graphics 'SHELXTL (Bruker, 2004)'
_computing_publication_material SHELXTL
_computing_structure_refinement 'SHELXL-97 (Sheldrick, 1997)'
_computing_structure_solution 'SHELXS-97 (Sheldrick, 1997)'
_diffrn_ambient_temperature 293(2)
_diffrn_measured_fraction_theta_full 0.922
_diffrn_measured_fraction_theta_max 0.922
_diffrn_measurement_device_type 'Bruker SMART APEX II CCD'
_diffrn_measurement_method phi/omega
_diffrn_radiation_monochromator graphite
_diffrn_radiation_source 'fine-focus sealed tube'
_diffrn_radiation_type MoK\a
_diffrn_radiation_wavelength 0.71073
_diffrn_reflns_av_R_equivalents 0.0201
_diffrn_reflns_av_sigmaI/netI 0.0249
_diffrn_reflns_limit_h_max 17
_diffrn_reflns_limit_h_min -24
_diffrn_reflns_limit_k_max 8
_diffrn_reflns_limit_k_min -8
_diffrn_reflns_limit_l_max 14
_diffrn_reflns_limit_l_min -12
_diffrn_reflns_number 4038
_diffrn_reflns_theta_full 27.73
_diffrn_reflns_theta_max 27.73
_diffrn_reflns_theta_min 2.13
_exptl_absorpt_coefficient_mu 0.223
_exptl_absorpt_correction_T_max 0.811
_exptl_absorpt_correction_T_min 0.791
_exptl_absorpt_correction_type multi-scan
_exptl_absorpt_process_details 'SADABS (Sheldrick, 2003)'
_exptl_crystal_colour colorless
_exptl_crystal_density_diffrn 1.878
_exptl_crystal_density_method 'not measured'
_exptl_crystal_description block
_exptl_crystal_F_000 816
_exptl_crystal_size_max 0.20
_exptl_crystal_size_mid 0.20
_exptl_crystal_size_min 0.18
_refine_diff_density_max 0.464
_refine_diff_density_min -0.397
_refine_diff_density_rms 0.050
_refine_ls_extinction_coef 0.0016(11)
_refine_ls_extinction_expression Fc^*^=kFc[1+0.001xFc^2^\l^3^/sin(2\q)]^-1/4^
_refine_ls_extinction_method SHELXL
_refine_ls_goodness_of_fit_ref 0.993
_refine_ls_hydrogen_treatment constr
_refine_ls_matrix_type full
_refine_ls_number_parameters 124
_refine_ls_number_reflns 1558
_refine_ls_number_restraints 0
_refine_ls_restrained_S_all 0.993
_refine_ls_R_factor_all 0.0407
_refine_ls_R_factor_gt 0.0323
_refine_ls_shift/su_max 0.000
_refine_ls_shift/su_mean 0.000
_refine_ls_structure_factor_coef Fsqd
_refine_ls_weighting_details 'calc w=1/[\s^2^(Fo^2^)+(0.0600P)^2^+0.9946P] where P=(Fo^2^+2Fc^2^)/3'
_refine_ls_weighting_scheme calc
_refine_ls_wR_factor_gt 0.0922
_refine_ls_wR_factor_ref 0.0968
_reflns_number_gt 1311
_reflns_number_total 1558
_reflns_threshold_expression I>2sigma(I)
_cod_data_source_file 1267-2152.cff
_cod_data_source_block Na2(C12H4O12).H2O
_cod_depositor_comments
;
The following automatic conversions were performed:
'_symmetry_cell_setting' value 'Monoclinic' changed to 'monoclinic'
according to '/home/saulius/struct/CIF-dictionaries/cif_core.dic'
dictionary named 'cif_core.dic' version 2.4.1 from 2010-06-29.

Automatic conversion script
Id: cif_fix_enum 1555 2011-01-17 13:19:09Z saulius 
;
_cod_original_cell_volume 1429.6(6)
_cod_original_sg_symbol_H-M C12/c1
_cod_database_code 8102219

loop_
_symmetry_equiv_pos_as_xyz
'x, y, z'
'-x, y, -z+1/2'
'x+1/2, y+1/2, z'
'-x+1/2, y+1/2, -z+1/2'
'-x, -y, -z'
'x, -y, z-1/2'
'-x+1/2, -y+1/2, -z'
'x+1/2, -y+1/2, z-1/2'

loop_
_atom_site_label
_atom_site_type_symbol
_atom_site_fract_x
_atom_site_fract_y
_atom_site_fract_z
_atom_site_U_iso_or_equiv
_atom_site_adp_type
_atom_site_occupancy
_atom_site_symmetry_multiplicity
_atom_site_Wyckoff_symbol
_atom_site_calc_flag
_atom_site_refinement_flags
_atom_site_disorder_assembly
_atom_site_disorder_group
Na Na 0.44681(4) 0.10902(10) 0.37276(5) 0.0289(2) Uani 1 8 f d . . .
C1 C 0.60064(8) 0.2254(2) 0.42113(12) 0.0187(3) Uani 1 8 f d . . .
C2 C 0.67849(8) 0.2413(2) 0.45982(11) 0.0171(3) Uani 1 8 f d . . .
C3 C 0.72458(8) 0.1065(2) 0.41625(12) 0.0179(3) Uani 1 8 f d . . .
C4 C 0.69537(8) -0.0562(2) 0.33108(12) 0.0214(3) Uani 1 8 f d . . .
C5 C 0.79615(8) 0.1160(2) 0.45455(11) 0.0174(3) Uani 1 8 f d . . .
C6 C 0.84704(8) -0.0146(2) 0.39719(12) 0.0202(3) Uani 1 8 f d . . .
O1 O 0.56410(6) 0.12541(18) 0.47908(9) 0.0284(3) Uani 1 8 f d . . .
O2 O 0.57446(6) 0.32026(17) 0.32485(9) 0.0250(3) Uani 1 8 f d . . .
O3 O 0.64870(8) -0.0256(2) 0.25161(12) 0.0434(4) Uani 1 8 f d . . .
O4 O 0.72455(6) -0.22982(16) 0.35491(10) 0.0293(3) Uani 1 8 f d . . .
H4 H 0.7064 -0.3203 0.3080 0.044 Uiso 1 8 f d . . .
O5 O 0.89030(7) -0.11737(19) 0.45737(10) 0.0322(3) Uani 1 8 f d . . .
O6 O 0.84000(7) 0.00019(17) 0.28139(9) 0.0269(3) Uani 1 8 f d . . .
H6 H 0.8695 -0.0754 0.2531 0.040 Uiso 1 8 f d . . .
O7 O 0.5000 -0.1497(3) 0.2500 0.0542(6) Uani 1 4 e d S . .
H7 H 0.5289 -0.2364 0.2805 0.081 Uiso 1 8 f d . . .

loop_
_atom_site_aniso_label
_atom_site_aniso_U_11
_atom_site_aniso_U_22
_atom_site_aniso_U_33
_atom_site_aniso_U_23
_atom_site_aniso_U_13
_atom_site_aniso_U_12
Na 0.0234(4) 0.0354(4) 0.0269(3) 0.0051(2) -0.0005(3) 0.0033(3)
C1 0.0169(8) 0.0207(7) 0.0183(6) -0.0025(5) 0.0015(5) -0.0014(6)
C2 0.0151(8) 0.0203(7) 0.0159(6) 0.0012(5) 0.0022(5) -0.0003(5)
C3 0.0168(8) 0.0206(7) 0.0159(5) -0.0018(5) 0.0005(5) -0.0007(6)
C4 0.0179(9) 0.0245(7) 0.0217(6) -0.0051(6) 0.0020(6) -0.0015(6)
C5 0.0160(8) 0.0202(7) 0.0158(6) 0.0008(5) 0.0017(5) 0.0014(5)
C6 0.0174(8) 0.0206(7) 0.0220(6) -0.0037(5) 0.0006(6) -0.0008(6)
O1 0.0190(7) 0.0381(7) 0.0282(5) 0.0090(5) 0.0035(5) -0.0062(5)
O2 0.0175(6) 0.0336(6) 0.0227(5) 0.0056(4) -0.0028(4) -0.0018(5)
O3 0.0419(9) 0.0376(7) 0.0432(7) -0.0151(6) -0.0238(6) 0.0087(6)
O4 0.0335(8) 0.0199(5) 0.0321(6) -0.0052(4) -0.0055(5) -0.0012(5)
O5 0.0289(7) 0.0405(7) 0.0260(5) -0.0022(5) -0.0017(5) 0.0158(5)
O6 0.0340(7) 0.0278(6) 0.0200(5) -0.0004(4) 0.0077(4) 0.0119(5)
O7 0.0428(14) 0.0491(13) 0.0715(14) 0.000 0.0109(11) 0.0101(2)

loop_
_atom_type_symbol
_atom_type_description
_atom_type_scat_dispersion_real
_atom_type_scat_dispersion_imag
_atom_type_scat_source
C C 0.0033 0.0016 'International Tables Vol C Tables 4.2.6.8 and 6.1.1.4'
H H 0.0000 0.0000 'International Tables Vol C Tables 4.2.6.8 and 6.1.1.4'
N N 0.0061 0.0033 'International Tables Vol C Tables 4.2.6.8 and 6.1.1.4'
O O 0.0106 0.0060 'International Tables Vol C Tables 4.2.6.8 and 6.1.1.4'
Na Na 0.0362 0.0249 'International Tables Vol C Tables 4.2.6.8 and 6.1.1.4'

loop_
_geom_angle_atom_site_label_1
_geom_angle_atom_site_label_2
_geom_angle_atom_site_label_3
_geom_angle
_geom_angle_site_symmetry_1
_geom_angle_site_symmetry_3
_geom_angle_publ_flag
O1 Na O3 91.93(5) 5_656 2_655 ?
O1 Na O5 98.33(5) 5_656 3_455 ?
O3 Na O5 99.40(6) 2_655 3_455 ?
O1 Na O1 80.79(5) 5_656 . ?
O3 Na O1 157.71(6) 2_655 . ?
O5 Na O1 102.48(5) 3_455 . ?
O1 Na O7 90.53(5) 5_656 . ?
O3 Na O7 75.92(5) 2_655 . ?
O5 Na O7 170.17(5) 3_455 . ?
O1 Na O7 83.06(4) . . ?
O1 Na O2 162.80(5) 5_656 2_655 ?
O3 Na O2 70.91(4) 2_655 2_655 ?
O5 Na O2 83.86(4) 3_455 2_655 ?
O1 Na O2 115.54(5) . 2_655 ?
O7 Na O2 86.43(5) . 2_655 ?
O1 Na O2 127.38(4) 5_656 . ?
O3 Na O2 133.51(5) 2_655 . ?
O5 Na O2 98.16(5) 3_455 . ?
O1 Na O2 46.88(4) . . ?
O7 Na O2 79.59(5) . . ?
O2 Na O2 68.66(4) 2_655 . ?
O1 Na C1 102.55(4) 5_656 . ?
O3 Na C1 151.43(6) 2_655 . ?
O5 Na C1 102.64(5) 3_455 . ?
O1 Na C1 22.05(4) . . ?
O7 Na C1 79.40(4) . . ?
O2 Na C1 93.54(4) 2_655 . ?
O2 Na C1 24.90(3) . . ?
O1 Na Na 41.65(3) 5_656 5_656 ?
O3 Na Na 130.12(5) 2_655 5_656 ?
O5 Na Na 103.78(4) 3_455 5_656 ?
O1 Na Na 39.15(3) . 5_656 ?
O7 Na Na 85.67(3) . 5_656 ?
O2 Na Na 154.32(5) 2_655 5_656 ?
O2 Na Na 85.88(3) . 5_656 ?
C1 Na Na 60.99(3) . 5_656 ?
O1 Na Na 130.94(4) 5_656 2_655 ?
O3 Na Na 91.56(5) 2_655 2_655 ?
O5 Na Na 129.18(4) 3_455 2_655 ?
O1 Na Na 77.92(4) . 2_655 ?
O7 Na Na 43.51(4) . 2_655 ?
O2 Na Na 53.32(3) 2_655 2_655 ?
O2 Na Na 45.35(3) . 2_655 ?
C1 Na Na 60.35(3) . 2_655 ?
Na Na Na 106.15(4) 5_656 2_655 ?
O1 C1 O2 121.22(14) . . ?
O1 C1 C2 120.43(13) . . ?
O2 C1 C2 118.34(12) . . ?
O1 C1 Na 48.63(8) . . ?
O2 C1 Na 72.84(8) . . ?
C2 C1 Na 167.76(9) . . ?
C3 C2 C5 119.61(14) . 7_656 ?
C3 C2 C1 120.55(12) . . ?
C5 C2 C1 119.72(13) 7_656 . ?
C2 C3 C5 120.89(13) . . ?
C2 C3 C4 118.65(14) . . ?
C5 C3 C4 120.40(13) . . ?
O3 C4 O4 124.67(14) . . ?
O3 C4 C3 122.30(14) . . ?
O4 C4 C3 113.01(13) . . ?
C2 C5 C3 119.47(13) 7_656 . ?
C2 C5 C6 119.46(14) 7_656 . ?
C3 C5 C6 120.88(12) . . ?
O5 C6 O6 125.40(14) . . ?
O5 C6 C5 121.69(13) . . ?
O6 C6 C5 112.89(13) . . ?
C1 O1 Na 149.99(11) . 5_656 ?
C1 O1 Na 109.32(10) . . ?
Na O1 Na 99.21(5) 5_656 . ?
C1 O2 Na 116.52(9) . 2_655 ?
C1 O2 Na 82.26(9) . . ?
Na O2 Na 81.32(4) 2_655 . ?
C4 O3 Na 164.88(12) . 2_655 ?
C4 O4 H4 111.7 . . ?
C6 O5 Na 121.81(10) . 3_545 ?
C6 O6 H6 109.7 . . ?
Na O7 Na 92.97(8) 2_655 . ?
Na O7 H7 113.4 2_655 . ?
Na O7 H7 123.0 . . ?

loop_
_geom_bond_atom_site_label_1
_geom_bond_atom_site_label_2
_geom_bond_distance
_geom_bond_site_symmetry_2
_geom_bond_publ_flag
Na O1 2.3068(13) 5_656 ?
Na O3 2.3483(14) 2_655 ?
Na O5 2.3800(14) 3_455 ?
Na O1 2.4282(14) . ?
Na O7 2.5023(17) . ?
Na O2 2.6119(13) 2_655 ?
Na O2 2.9444(14) . ?
Na C1 3.0535(18) . ?
Na Na 3.6069(13) 5_656 ?
Na Na 3.6293(15) 2_655 ?
C1 O1 1.2148(19) . ?
C1 O2 1.2974(17) . ?
C1 C2 1.516(2) . ?
C2 C3 1.394(2) . ?
C2 C5 1.3954(19) 7_656 ?
C3 C5 1.397(2) . ?
C3 C4 1.5064(19) . ?
C4 O3 1.204(2) . ?
C4 O4 1.2996(19) . ?
C5 C2 1.3954(19) 7_656 ?
C5 C6 1.513(2) . ?
C6 O5 1.2175(19) . ?
C6 O6 1.2910(18) . ?
O1 Na 2.3068(13) 5_656 ?
O2 Na 2.6120(13) 2_655 ?
O3 Na 2.3483(14) 2_655 ?
O4 H4 0.8469 . ?
O5 Na 2.3800(14) 3_545 ?
O6 H6 0.8498 . ?
O7 Na 2.5023(17) 2_655 ?
O7 H7 0.8450 . ?
